data_2218287
loop_
_publ_author_name
'Jin, Shu'
'Miao, Xiaoqin'

_publ_section_title
;
 3-<i>O</i>-Ethyl-<small>L</small>-ascorbic acid
;
_journal_coeditor_code XU2411
_journal_issue 5
_journal_name_full 'Acta Crystallographica Section E'
_journal_page_first o860
_journal_paper_doi 10.1107/S1600536808009963
_journal_volume 64
_journal_year 2008
_chemical_formula_iupac 'C8 H12 O6'
_chemical_formula_moiety 'C8 H12 O6'
_chemical_formula_sum 'C8 H12 O6'
_chemical_formula_weight 204.18
_chemical_melting_point 385
_chemical_name_systematic
;
3-<i>O</i>-Ethyl-L-ascorbic acid
;
_space_group_IT_number 19
_symmetry_cell_setting orthorhombic
_symmetry_space_group_name_Hall 'P 2ac 2ab'
_symmetry_space_group_name_H-M 'P 21 21 21'
_atom_sites_solution_hydrogens geom
_atom_sites_solution_primary direct
_atom_sites_solution_secondary difmap
_audit_creation_method SHELXL97
_cell_angle_alpha 90.00
_cell_angle_beta 90.00
_cell_angle_gamma 90.00
_cell_formula_units_Z 4
_cell_length_a 4.6690(9)
_cell_length_b 11.939(2)
_cell_length_c 16.794(3)
_cell_measurement_reflns_used 25
_cell_measurement_temperature 293(2)
_cell_measurement_theta_max 13
_cell_measurement_theta_min 10
_cell_volume 936.2(3)
_computing_cell_refinement 'CAD-4 Software (Enraf--Nonius, 1989)'
_computing_data_collection 'CAD-4 Software (Enraf--Nonius, 1989)'
_computing_data_reduction 'XCAD4 (Harms & Wocadlo, 1995)'
_computing_molecular_graphics 'SHELXTL (Sheldrick, 2008)'
_computing_publication_material 'SHELXTL (Sheldrick, 2008)'
_computing_structure_refinement 'SHELXTL (Sheldrick, 2008)'
_computing_structure_solution 'SHELXTL (Sheldrick, 2008)'
_diffrn_ambient_temperature 293(2)
_diffrn_measured_fraction_theta_full 0.995
_diffrn_measured_fraction_theta_max 0.995
_diffrn_measurement_device_type 'Enraf--Nonius CAD-4'
_diffrn_measurement_method '\w/2\q '
_diffrn_radiation_monochromator graphite
_diffrn_radiation_source 'fine-focus sealed tube'
_diffrn_radiation_type MoK\a
_diffrn_radiation_wavelength 0.71073
_diffrn_reflns_av_R_equivalents 0.0283
_diffrn_reflns_av_sigmaI/netI 0.0303
_diffrn_reflns_limit_h_max 5
_diffrn_reflns_limit_h_min 0
_diffrn_reflns_limit_k_max 14
_diffrn_reflns_limit_k_min 0
_diffrn_reflns_limit_l_max 20
_diffrn_reflns_limit_l_min -20
_diffrn_reflns_number 1973
_diffrn_reflns_theta_full 25.22
_diffrn_reflns_theta_max 25.22
_diffrn_reflns_theta_min 2.09
_diffrn_standards_decay_% 0
_diffrn_standards_interval_count 200
_diffrn_standards_interval_time 2h
_diffrn_standards_number 3
_exptl_absorpt_coefficient_mu 0.126
_exptl_absorpt_correction_type none
_exptl_crystal_colour colourless
_exptl_crystal_density_diffrn 1.449
_exptl_crystal_density_method 'not measured'
_exptl_crystal_description plate
_exptl_crystal_F_000 432
_exptl_crystal_size_max 0.20
_exptl_crystal_size_mid 0.20
_exptl_crystal_size_min 0.10
_refine_diff_density_max 0.183
_refine_diff_density_min -0.259
_refine_ls_extinction_coef 0.121(14)
_refine_ls_extinction_expression Fc^*^=kFc[1+0.001xFc^2^\l^3^/sin(2\q)]^-1/4^
_refine_ls_extinction_method SHELXL
_refine_ls_goodness_of_fit_ref 1.004
_refine_ls_hydrogen_treatment mixed
_refine_ls_matrix_type full
_refine_ls_number_parameters 137
_refine_ls_number_reflns 1024
_refine_ls_number_restraints 1
_refine_ls_restrained_S_all 1.003
_refine_ls_R_factor_all 0.0483
_refine_ls_R_factor_gt 0.0395
_refine_ls_shift/su_max 0.000
_refine_ls_shift/su_mean 0.000
_refine_ls_structure_factor_coef Fsqd
_refine_ls_weighting_details
;
calc w=1/[\s^2^(Fo^2^)+(0.1P)^2^+1.3P] where P=(Fo^2^+2Fc^2^)/3
;
_refine_ls_weighting_scheme calc
_refine_ls_wR_factor_gt 0.1131
_refine_ls_wR_factor_ref 0.1376
_reflns_number_gt 882
_reflns_number_total 1024
_reflns_threshold_expression I>2\s(I)
_cod_data_source_file xu2411.cif
_cod_data_source_block I
_cod_database_code 2218287
_cod_database_fobs_code 2218287

loop_
_symmetry_equiv_pos_as_xyz
'x, y, z'
'-x+1/2, -y, z+1/2'
'-x, y+1/2, -z+1/2'
'x+1/2, -y+1/2, -z'

loop_
_atom_site_type_symbol
_atom_site_label
_atom_site_fract_x
_atom_site_fract_y
_atom_site_fract_z
_atom_site_U_iso_or_equiv
_atom_site_adp_type
_atom_site_calc_flag
_atom_site_refinement_flags
_atom_site_occupancy
O O1 0.5474(6) 0.5579(2) 0.82156(13) 0.0513(7) Uani d . 1
C C1 0.6281(17) 0.6421(5) 0.9472(3) 0.0896(18) Uani d . 1
H H1A 0.5996 0.6352 1.0036 0.134 Uiso calc R 1
H H1B 0.5371 0.7093 0.9285 0.134 Uiso calc R 1
H H1C 0.8295 0.6455 0.9359 0.134 Uiso calc R 1
O O2 0.1035(7) 0.3667(2) 0.85756(15) 0.0563(8) Uani d D 1
H H2A 0.027(12) 0.305(2) 0.851(3) 0.084 Uiso d D 1
C C2 0.5046(14) 0.5463(4) 0.90741(19) 0.0664(14) Uani d . 1
H H2B 0.3016 0.5418 0.9192 0.080 Uiso calc R 1
H H2C 0.5953 0.4782 0.9262 0.080 Uiso calc R 1
C C3 0.4076(7) 0.4855(2) 0.77537(18) 0.0385(8) Uani d . 1
O O3 -0.0350(7) 0.2854(2) 0.69573(15) 0.0555(7) Uani d . 1
C C4 0.2202(8) 0.4033(3) 0.78834(19) 0.0401(8) Uani d . 1
O O4 0.2730(6) 0.41543(19) 0.65249(13) 0.0451(7) Uani d . 1
C C5 0.1347(8) 0.3595(3) 0.7110(2) 0.0419(8) Uani d . 1
O O5 0.0863(5) 0.64292(19) 0.67658(15) 0.0419(6) Uani d . 1
H H5A 0.088(11) 0.671(3) 0.727(3) 0.063 Uiso d . 1
O O6 0.3693(6) 0.7318(2) 0.53918(14) 0.0466(7) Uani d . 1
H H6A 0.213(11) 0.729(4) 0.511(3) 0.070 Uiso d . 1
C C6 0.4518(7) 0.4996(2) 0.68745(17) 0.0355(8) Uani d . 1
H H6B 0.6523 0.4838 0.6744 0.043 Uiso calc R 1
C C7 0.3734(7) 0.6151(3) 0.65672(17) 0.0329(7) Uani d . 1
H H7A 0.5026 0.6705 0.6804 0.039 Uiso calc R 1
C C8 0.4004(9) 0.6198(3) 0.56722(18) 0.0427(9) Uani d . 1
H H8A 0.5861 0.5910 0.5514 0.051 Uiso calc R 1
H H8B 0.2544 0.5729 0.5432 0.051 Uiso calc R 1

loop_
_atom_site_aniso_label
_atom_site_aniso_U_11
_atom_site_aniso_U_22
_atom_site_aniso_U_33
_atom_site_aniso_U_12
_atom_site_aniso_U_13
_atom_site_aniso_U_23
O1 0.0599(17) 0.0583(14) 0.0356(11) -0.0134(14) -0.0067(13) 0.0078(11)
C1 0.122(5) 0.091(3) 0.056(3) -0.020(4) 0.007(3) -0.013(2)
O2 0.0731(19) 0.0566(14) 0.0391(12) -0.0154(17) 0.0083(14) 0.0088(12)
C2 0.096(4) 0.068(2) 0.0350(16) -0.016(3) -0.005(2) 0.0046(17)
C3 0.0394(17) 0.0395(15) 0.0365(15) 0.0018(17) -0.0037(15) 0.0049(13)
O3 0.0678(17) 0.0441(13) 0.0544(14) -0.0087(15) -0.0043(15) 0.0031(11)
C4 0.0452(19) 0.0366(16) 0.0385(16) 0.0016(15) 0.0020(16) 0.0092(13)
O4 0.0605(16) 0.0383(12) 0.0364(11) -0.0028(12) 0.0032(12) 0.0020(9)
C5 0.0473(19) 0.0352(15) 0.0432(18) 0.0034(18) 0.0011(17) 0.0056(14)
O5 0.0367(13) 0.0485(12) 0.0406(12) 0.0064(12) 0.0060(11) 0.0020(10)
O6 0.0455(14) 0.0504(13) 0.0440(13) -0.0009(13) -0.0044(12) 0.0163(11)
C6 0.0328(16) 0.0358(15) 0.0378(15) 0.0055(15) 0.0032(14) 0.0039(13)
C7 0.0293(15) 0.0367(15) 0.0326(15) -0.0029(14) 0.0023(13) 0.0023(12)
C8 0.054(2) 0.0394(16) 0.0345(16) 0.0045(19) 0.0078(17) 0.0044(14)

loop_
_atom_type_symbol
_atom_type_description
_atom_type_scat_dispersion_real
_atom_type_scat_dispersion_imag
_atom_type_scat_source
C C 0.0033 0.0016 'International Tables Vol C Tables 4.2.6.8 and 6.1.1.4'
H H 0.0000 0.0000 'International Tables Vol C Tables 4.2.6.8 and 6.1.1.4'
O O 0.0106 0.0060 'International Tables Vol C Tables 4.2.6.8 and 6.1.1.4'

loop_
_geom_angle_atom_site_label_1
_geom_angle_atom_site_label_2
_geom_angle_atom_site_label_3
_geom_angle
C3 O1 C2 116.5(3)
C2 C1 H1A 109.5
C2 C1 H1B 109.5
H1A C1 H1B 109.5
C2 C1 H1C 109.5
H1A C1 H1C 109.5
H1B C1 H1C 109.5
C4 O2 H2A 110(4)
C1 C2 O1 109.1(4)
C1 C2 H2B 109.9
O1 C2 H2B 109.9
C1 C2 H2C 109.9
O1 C2 H2C 109.9
H2B C2 H2C 108.3
O1 C3 C4 134.8(3)
O1 C3 C6 115.7(3)
C4 C3 C6 109.5(3)
C3 C4 O2 129.9(3)
C3 C4 C5 107.4(3)
O2 C4 C5 122.6(3)
C5 O4 C6 109.1(2)
O3 C5 O4 121.1(3)
O3 C5 C4 129.0(3)
O4 C5 C4 109.9(3)
C7 O5 H5A 107(3)
C8 O6 H6A 103(4)
O4 C6 C3 104.2(2)
O4 C6 C7 111.0(3)
C3 C6 C7 113.8(3)
O4 C6 H6B 109.2
C3 C6 H6B 109.2
C7 C6 H6B 109.2
O5 C7 C8 107.7(3)
O5 C7 C6 111.1(3)
C8 C7 C6 110.7(3)
O5 C7 H7A 109.1
C8 C7 H7A 109.1
C6 C7 H7A 109.1
O6 C8 C7 110.8(3)
O6 C8 H8A 109.5
C7 C8 H8A 109.5
O6 C8 H8B 109.5
C7 C8 H8B 109.5
H8A C8 H8B 108.1

loop_
_geom_bond_atom_site_label_1
_geom_bond_atom_site_label_2
_geom_bond_distance
O1 C3 1.332(4)
O1 C2 1.462(4)
C1 C2 1.444(7)
C1 H1A 0.9600
C1 H1B 0.9600
C1 H1C 0.9600
O2 C4 1.356(4)
O2 H2A 0.83(3)
C2 H2B 0.9700
C2 H2C 0.9700
C3 C4 1.332(5)
C3 C6 1.500(4)
O3 C5 1.215(4)
C4 C5 1.456(5)
O4 C5 1.353(4)
O4 C6 1.432(4)
O5 C7 1.421(4)
O5 H5A 0.91(4)
O6 C8 1.425(4)
O6 H6A 0.87(5)
C6 C7 1.516(4)
C6 H6B 0.9800
C7 C8 1.510(4)
C7 H7A 0.9800
C8 H8A 0.9700
C8 H8B 0.9700

loop_
_geom_hbond_atom_site_label_D
_geom_hbond_atom_site_label_H
_geom_hbond_atom_site_label_A
_geom_hbond_site_symmetry_A
_geom_hbond_distance_DH
_geom_hbond_distance_HA
_geom_hbond_distance_DA
_geom_hbond_angle_DHA
_geom_hbond_publ_flag
O2 H2A O5 3_546 0.83(3) 2.06(3) 2.873(3) 168(5) yes
O5 H5A O3 3_556 0.91(5) 1.90(4) 2.748(4) 154(4) yes
O6 H6A O6 4_466 0.87(5) 1.87(5) 2.715(4) 163(4) yes

loop_
_geom_torsion_atom_site_label_1
_geom_torsion_atom_site_label_2
_geom_torsion_atom_site_label_3
_geom_torsion_atom_site_label_4
_geom_torsion
C3 O1 C2 C1 -169.9(4)
C2 O1 C3 C4 3.1(6)
C2 O1 C3 C6 179.3(3)
O1 C3 C4 O2 1.1(6)
C6 C3 C4 O2 -175.3(3)
O1 C3 C4 C5 176.8(4)
C6 C3 C4 C5 0.4(4)
C6 O4 C5 O3 178.3(3)
C6 O4 C5 C4 -1.0(4)
C3 C4 C5 O3 -178.9(4)
O2 C4 C5 O3 -2.8(6)
C3 C4 C5 O4 0.3(4)
O2 C4 C5 O4 176.4(3)
C5 O4 C6 C3 1.1(3)
C5 O4 C6 C7 -121.7(3)
O1 C3 C6 O4 -178.1(3)
C4 C3 C6 O4 -0.9(4)
O1 C3 C6 C7 -57.1(4)
C4 C3 C6 C7 120.0(3)
O4 C6 C7 O5 61.3(3)
C3 C6 C7 O5 -55.8(4)
O4 C6 C7 C8 -58.3(4)
C3 C6 C7 C8 -175.4(3)
O5 C7 C8 O6 67.1(4)
C6 C7 C8 O6 -171.2(3)

loop_
_cod_related_entry_id
_cod_related_entry_database
_cod_related_entry_code
1 ChemSpider 21194515
